data_1100492
loop_
_publ_author_name
'Garbe, Ralf'
'Wocadlo, Sigrid'
'Kang, Hak-Chul'
'Massa, Werner'
'Harms, Klaus'
'Dehnicke, Kurt'

_publ_section_title
;
 Phosphaniminato-Komplexe des Arsens. Kristallstrukturen von
 [AsCl(NPMe~3~)]~2~Cl~2~, [AsCl(NPMe~3~)~2~SbCl~4~]SbCl~6~ und
 [AsCl(NPMe~3~)~2~SnCl~4~] &#x00B7; CH~3~CN
;
_journal_coden_ASTM CHBEAM
_journal_issue 1
_journal_name_full 'Chemische Berichte'
_journal_page_first 109
_journal_page_last 113
_journal_paper_doi 10.1002/cber.19961290120
_journal_volume 129
_journal_year 1996
_chemical_formula_sum 'C6 H18 As Cl11 N2 P2 Sb2'
_space_group_IT_number 15
_symmetry_cell_setting monoclinic
_symmetry_space_group_name_Hall '-C 2yc'
_symmetry_space_group_name_H-M 'C 1 2/c 1'
_cell_angle_alpha 90
_cell_angle_beta 95.84(1)
_cell_angle_gamma 90
_cell_formula_units_Z 8
_cell_length_a 26.667(6)
_cell_length_b 7.921(3)
_cell_length_c 25.604(2)
_cod_original_sg_symbol_H-M 'C 2/c'
_cod_original_formula_sum 'C6 H18 As1 Cl11 N2 P2 Sb2'
_cod_database_code 1100492

loop_
_symmetry_equiv_pos_site_id
_symmetry_equiv_pos_as_xyz
1 x,y,z
2 -x,y,1/2-z
3 1/2+x,1/2+y,z
4 1/2-x,1/2+y,1/2-z
5 -x,-y,-z
6 x,-y,-1/2+z
7 -1/2-x,-1/2-y,-z
8 -1/2+x,-1/2-y,-1/2+z

loop_
_atom_site_label
_atom_site_type_symbol
_atom_site_fract_x
_atom_site_fract_y
_atom_site_fract_z
Sb1 Sb 0.19914(4) 1.02828(14) 0.13198(4)
As1 As 0.08414(6) 1.0294(2) 0.12073(6)
Cl1 Cl 0.0633(2) 0.7807(7) 0.0842(2)
Cl2 Cl 0.2579(2) 1.1309(6) 0.0772(2)
Cl3 Cl 0.2010(2) 0.7616(6) 0.0909(2)
Cl4 Cl 0.2573(2) 0.9291(7) 0.1990(2)
Cl5 Cl 0.2002(2) 1.2973(6) 0.1726(2)
P1 P 0.1277(2) 1.1814(6) 0.0235(2)
P2 P 0.1281(2) 0.8585(6) 0.2234(2)
N1 N 0.1351(5) 1.0996(17) 0.0822(5)
N2 N 0.1352(5) 0.9648(18) 0.1702(5)
C1 C 0.1548(7) 1.0544(23) -0.0222(6)
C2 C 0.0602(6) 1.1941(27) 0.0039(6)
C3 C 0.1534(5) 1.3878(16) 0.0240(5)
C4 C 0.1597(5) 0.9547(16) 0.2793(5)
C5 C 0.1482(4) 0.6487(18) 0.2179(5)
C6 C 0.0622(4) 0.8514(18) 0.2306(5)
Sb2 Sb 0.43526(4) 0.84437(15) 0.13278(4)
Cl6 Cl 0.4311(2) 0.8384(6) 0.2246(2)
Cl7 Cl 0.4420(2) 0.8481(6) 0.0409(2)
Cl8 Cl 0.4533(2) 0.5502(5) 0.1345(2)
Cl9 Cl 0.4173(2) 1.1389(6) 0.1314(2)
Cl10 Cl 0.5228(2) 0.9095(6) 0.1472(2)
Cl11 Cl 0.3492(2) 0.7857(7) 0.1162(2)

loop_
_atom_type_symbol
_atom_type_radius_bond
C 0.68
As 1.21
Cl 0.99
N 0.68
P 1.05
Sb 1.44
